data_7101873
loop_
_publ_author_name
'Kaufhold, Oliver'
'Stasch, Andreas'
'Edwards, Peter G'
'Hahn, F Ekkehardt'

_publ_section_title
;
 Template controlled synthesis of a coordinated [11]ane-P2C NHC
 macrocycle.
;
_journal_issue 18
_journal_name_full 'Chemical communications (Cambridge, England)'
_journal_page_first 1822
_journal_page_last 1824
_journal_paper_doi 10.1039/b617033a
_journal_year 2007
_chemical_formula_sum 'C7 H6 Cl N2 O4 Re'
_chemical_formula_weight 403.79
_chemical_name_systematic
;
?
;
_space_group_IT_number 14
_symmetry_cell_setting monoclinic
_symmetry_space_group_name_Hall '-P 2ybc'
_symmetry_space_group_name_H-M 'P 1 21/c 1'
_atom_sites_solution_hydrogens geom
_atom_sites_solution_primary direct
_atom_sites_solution_secondary difmap
_audit_creation_method SHELXL-97
_cell_angle_alpha 90.00
_cell_angle_beta 107.84(3)
_cell_angle_gamma 90.00
_cell_formula_units_Z 4
_cell_length_a 8.8522(18)
_cell_length_b 10.297(2)
_cell_length_c 12.389(3)
_cell_measurement_temperature 150(2)
_cell_volume 1075.0(4)
_computing_structure_refinement 'SHELXL-97 (Sheldrick, 1997)'
_computing_structure_solution 'SHELXS-97 (Sheldrick, 1990)'
_diffrn_ambient_temperature 150(2)
_diffrn_measured_fraction_theta_full 0.989
_diffrn_measured_fraction_theta_max 0.989
_diffrn_measurement_device_type 'Nonius Kappa CCD'
_diffrn_radiation_monochromator graphite
_diffrn_radiation_source 'fine-focus sealed tube'
_diffrn_radiation_type MoK\a
_diffrn_radiation_wavelength 0.71073
_diffrn_reflns_av_R_equivalents 0.0249
_diffrn_reflns_av_sigmaI/netI 0.0409
_diffrn_reflns_limit_h_max 11
_diffrn_reflns_limit_h_min -11
_diffrn_reflns_limit_k_max 9
_diffrn_reflns_limit_k_min -13
_diffrn_reflns_limit_l_max 15
_diffrn_reflns_limit_l_min -15
_diffrn_reflns_number 3540
_diffrn_reflns_theta_full 26.99
_diffrn_reflns_theta_max 26.99
_diffrn_reflns_theta_min 3.19
_exptl_absorpt_coefficient_mu 11.547
_exptl_absorpt_correction_T_max 0.411
_exptl_absorpt_correction_T_min 0.245
_exptl_absorpt_correction_type multi-scan
_exptl_absorpt_process_details 'Sortav (Blessing, 1995)'
_exptl_crystal_colour colourless
_exptl_crystal_density_diffrn 2.495
_exptl_crystal_density_method 'not measured'
_exptl_crystal_description block
_exptl_crystal_F_000 744
_exptl_crystal_size_max 0.20
_exptl_crystal_size_mid 0.15
_exptl_crystal_size_min 0.08
_refine_diff_density_max 0.941
_refine_diff_density_min -2.071
_refine_diff_density_rms 0.179
_refine_ls_extinction_method none
_refine_ls_goodness_of_fit_ref 1.039
_refine_ls_hydrogen_treatment constr
_refine_ls_matrix_type full
_refine_ls_number_parameters 136
_refine_ls_number_reflns 2315
_refine_ls_number_restraints 0
_refine_ls_restrained_S_all 1.039
_refine_ls_R_factor_all 0.0312
_refine_ls_R_factor_gt 0.0264
_refine_ls_shift/su_max 0.000
_refine_ls_shift/su_mean 0.000
_refine_ls_structure_factor_coef Fsqd
_refine_ls_weighting_details 'calc w=1/[\s^2^(Fo^2^)+(0.0206P)^2^+3.4853P] where P=(Fo^2^+2Fc^2^)/3'
_refine_ls_weighting_scheme calc
_refine_ls_wR_factor_gt 0.0596
_refine_ls_wR_factor_ref 0.0619
_reflns_number_gt 2070
_reflns_number_total 2315
_reflns_threshold_expression >2sigma(I)
_cod_data_source_file b617033a.txt
_cod_data_source_block complex[5]
_cod_depositor_comments
;
The following automatic conversions were performed:
'_exptl_absorpt_correction_type' value 'multi scan' changed to
'multi-scan' according to
'/home/saulius/struct/CIF-dictionaries/cif_core.dic' dictionary named
'cif_core.dic' version 2.4.1 from 2010-06-29.

Automatic conversion script
Id: cif_fix_enum 1527 2010-12-29 10:47:43Z saulius 
;
_cod_original_sg_symbol_H-M P2(1)/c
_cod_database_code 7101873

loop_
_symmetry_equiv_pos_as_xyz
'x, y, z'
'-x, y+1/2, -z+1/2'
'-x, -y, -z'
'x, -y-1/2, z-1/2'

loop_
_atom_site_label
_atom_site_type_symbol
_atom_site_fract_x
_atom_site_fract_y
_atom_site_fract_z
_atom_site_U_iso_or_equiv
_atom_site_adp_type
_atom_site_occupancy
_atom_site_symmetry_multiplicity
_atom_site_calc_flag
_atom_site_refinement_flags
Re1 Re 0.76977(2) 0.168157(19) 0.146964(15) 0.01686(8) Uani 1 1 d .
Cl1 Cl 0.90702(14) 0.25526(13) 0.34019(10) 0.0234(3) Uani 1 1 d .
O1 O 0.4498(5) 0.1939(4) 0.2034(4) 0.0371(10) Uani 1 1 d .
N1 N 0.7593(5) 0.4194(4) 0.0003(3) 0.0255(10) Uani 1 1 d .
H1 H 0.7770 0.3708 -0.0530 0.031 Uiso 1 1 calc R
C1 C 0.7488(5) 0.3714(5) 0.0967(4) 0.0169(9) Uani 1 1 d .
O2 O 0.7979(5) -0.1136(4) 0.2433(4) 0.0375(10) Uani 1 1 d .
N2 N 0.7131(6) 0.4669(4) 0.1549(4) 0.0297(11) Uani 1 1 d .
H2 H 0.6968 0.4557 0.2209 0.036 Uiso 1 1 calc R
C2 C 0.7389(7) 0.5604(5) -0.0101(4) 0.0265(11) Uani 1 1 d .
H2A H 0.6497 0.5843 -0.0777 0.032 Uiso 1 1 calc R
H2B H 0.8369 0.6038 -0.0139 0.032 Uiso 1 1 calc R
O3 O 1.0968(4) 0.1321(4) 0.1002(3) 0.0315(9) Uani 1 1 d .
C3 C 0.7028(6) 0.5941(5) 0.0995(4) 0.0253(11) Uani 1 1 d .
H3A H 0.7821 0.6555 0.1464 0.030 Uiso 1 1 calc R
H3B H 0.5954 0.6321 0.0836 0.030 Uiso 1 1 calc R
O4 O 0.5956(5) 0.0801(4) -0.0956(3) 0.0371(10) Uani 1 1 d .
C4 C 0.5653(6) 0.1847(5) 0.1822(4) 0.0215(11) Uani 1 1 d .
C5 C 0.7891(6) -0.0115(6) 0.2061(4) 0.0260(11) Uani 1 1 d .
C6 C 0.9795(6) 0.1502(5) 0.1169(4) 0.0216(11) Uani 1 1 d .
C7 C 0.6619(6) 0.1120(5) -0.0045(5) 0.0259(11) Uani 1 1 d .

loop_
_atom_site_aniso_label
_atom_site_aniso_U_11
_atom_site_aniso_U_22
_atom_site_aniso_U_33
_atom_site_aniso_U_23
_atom_site_aniso_U_13
_atom_site_aniso_U_12
Re1 0.01759(12) 0.01410(13) 0.01882(13) -0.00013(7) 0.00545(8) -0.00125(7)
Cl1 0.0258(6) 0.0274(7) 0.0162(6) 0.0014(5) 0.0052(5) -0.0025(5)
O1 0.027(2) 0.035(2) 0.054(3) -0.004(2) 0.020(2) -0.0030(18)
N1 0.041(2) 0.018(2) 0.020(2) 0.0008(18) 0.0128(19) 0.005(2)
C1 0.015(2) 0.016(2) 0.016(2) -0.0015(19) 0.0001(17) 0.0003(19)
O2 0.055(3) 0.019(2) 0.048(3) 0.0099(19) 0.030(2) 0.0057(19)
N2 0.054(3) 0.012(2) 0.026(2) -0.0008(18) 0.018(2) 0.006(2)
C2 0.036(3) 0.018(3) 0.024(3) 0.005(2) 0.008(2) -0.001(2)
O3 0.0218(19) 0.042(2) 0.031(2) -0.0004(19) 0.0080(16) 0.0014(18)
C3 0.034(3) 0.011(2) 0.029(3) -0.001(2) 0.006(2) -0.001(2)
O4 0.040(2) 0.043(3) 0.023(2) -0.0105(18) 0.0008(17) -0.016(2)
C4 0.020(2) 0.021(3) 0.022(3) 0.002(2) 0.005(2) -0.001(2)
C5 0.030(3) 0.027(3) 0.028(3) -0.004(2) 0.018(2) 0.002(2)
C6 0.025(3) 0.020(3) 0.018(2) 0.001(2) 0.004(2) 0.003(2)
C7 0.026(3) 0.024(3) 0.029(3) 0.004(2) 0.010(2) -0.001(2)

loop_
_atom_type_symbol
_atom_type_description
_atom_type_scat_dispersion_real
_atom_type_scat_dispersion_imag
_atom_type_scat_source
C C 0.0033 0.0016 'International Tables Vol C Tables 4.2.6.8 and 6.1.1.4'
H H 0.0000 0.0000 'International Tables Vol C Tables 4.2.6.8 and 6.1.1.4'
N N 0.0061 0.0033 'International Tables Vol C Tables 4.2.6.8 and 6.1.1.4'
O O 0.0106 0.0060 'International Tables Vol C Tables 4.2.6.8 and 6.1.1.4'
Cl Cl 0.1484 0.1585 'International Tables Vol C Tables 4.2.6.8 and 6.1.1.4'
Re Re -1.0185 7.2310 'International Tables Vol C Tables 4.2.6.8 and 6.1.1.4'

loop_
_geom_angle_atom_site_label_1
_geom_angle_atom_site_label_2
_geom_angle_atom_site_label_3
_geom_angle
C7 Re1 C5 92.4(2)
C7 Re1 C4 91.5(2)
C5 Re1 C4 88.9(2)
C7 Re1 C6 90.1(2)
C5 Re1 C6 90.1(2)
C4 Re1 C6 178.09(18)
C7 Re1 C1 92.1(2)
C5 Re1 C1 174.95(18)
C4 Re1 C1 88.67(19)
C6 Re1 C1 92.19(19)
C7 Re1 Cl1 176.50(17)
C5 Re1 Cl1 91.10(16)
C4 Re1 Cl1 88.12(15)
C6 Re1 Cl1 90.27(15)
C1 Re1 Cl1 84.42(13)
C1 N1 C2 114.2(4)
N2 C1 N1 108.2(4)
N2 C1 Re1 125.2(4)
N1 C1 Re1 126.5(4)
C1 N2 C3 113.7(4)
N1 C2 C3 101.6(4)
N2 C3 C2 102.3(4)
O1 C4 Re1 179.3(5)
O2 C5 Re1 177.5(4)
O3 C6 Re1 175.9(5)
O4 C7 Re1 178.9(5)

loop_
_geom_bond_atom_site_label_1
_geom_bond_atom_site_label_2
_geom_bond_distance
Re1 C7 1.915(5)
Re1 C5 1.978(6)
Re1 C4 1.995(5)
Re1 C6 2.011(5)
Re1 C1 2.175(5)
Re1 Cl1 2.4960(14)
O1 C4 1.135(6)
N1 C1 1.321(6)
N1 C2 1.464(7)
C1 N2 1.314(6)
O2 C5 1.141(7)
N2 C3 1.469(6)
C2 C3 1.526(7)
O3 C6 1.135(6)
O4 C7 1.150(6)
